data_1503336
loop_
_publ_author_name
'Hayashi, Ryuji'
'Walton, Mary C.'
'Hsung, Richard P.'
'Schwab, John H.'
'Yu, Xueliang'

_publ_section_title
;
 Stereoselective 6\p-electron electrocyclic ring closures of
 2-halo-amidotrienes via a remote 1,6-asymmetric induction.
;
_journal_issue 24
_journal_name_full 'Organic letters'
_journal_page_first 5768
_journal_page_last 5771
_journal_paper_doi 10.1021/ol102693e
_journal_volume 12
_journal_year 2010
_chemical_absolute_configuration adrm
_chemical_formula_moiety 'C21 H18 Br N O2'
_chemical_formula_sum 'C21 H18 Br N O2'
_chemical_formula_weight 396.27
_chemical_name_common 10127a
_chemical_name_systematic
; 
 ? 
;
_space_group_IT_number 144
_symmetry_cell_setting trigonal
_symmetry_space_group_name_Hall 'P 31'
_symmetry_space_group_name_H-M 'P 31'
_atom_sites_solution_hydrogens geom
_atom_sites_solution_primary direct
_atom_sites_solution_secondary difmap
_audit_creation_method SHELXL-97
_cell_angle_alpha 90.00
_cell_angle_beta 90.00
_cell_angle_gamma 120.00
_cell_formula_units_Z 3
_cell_length_a 9.5081(7)
_cell_length_b 9.5081(7)
_cell_length_c 17.135(2)
_cell_measurement_reflns_used 2713
_cell_measurement_temperature 173(2)
_cell_measurement_theta_max 27.09
_cell_measurement_theta_min 2.47
_cell_volume 1341.5(2)
_computing_cell_refinement 'Bruker SMART'
_computing_data_collection 'Bruker SMART'
_computing_data_reduction 'Bruker SAINT'
_computing_molecular_graphics 'Bruker SHELXTL'
_computing_publication_material 'Bruker SHELXTL'
_computing_structure_refinement 'Bruker SHELXTL'
_computing_structure_solution 'Bruker SHELXTL'
_diffrn_ambient_temperature 173(2)
_diffrn_measured_fraction_theta_full 0.997
_diffrn_measured_fraction_theta_max 0.997
_diffrn_measurement_device_type 'CCD area detector'
_diffrn_measurement_method 'phi and omega scans'
_diffrn_radiation_monochromator graphite
_diffrn_radiation_source 'sealed tube'
_diffrn_radiation_type MoK\a
_diffrn_radiation_wavelength 0.71073
_diffrn_reflns_av_R_equivalents 0.0319
_diffrn_reflns_av_sigmaI/netI 0.0428
_diffrn_reflns_limit_h_max 6
_diffrn_reflns_limit_h_min -12
_diffrn_reflns_limit_k_max 12
_diffrn_reflns_limit_k_min 0
_diffrn_reflns_limit_l_max 22
_diffrn_reflns_limit_l_min -22
_diffrn_reflns_number 10031
_diffrn_reflns_theta_full 27.49
_diffrn_reflns_theta_max 27.49
_diffrn_reflns_theta_min 2.47
_exptl_absorpt_coefficient_mu 2.312
_exptl_absorpt_correction_T_max 0.5957
_exptl_absorpt_correction_T_min 0.4984
_exptl_absorpt_correction_type multi-scan
_exptl_absorpt_process_details 'SADABS (Shedrick, 2008)'
_exptl_crystal_colour Yellow
_exptl_crystal_density_diffrn 1.472
_exptl_crystal_density_method 'not measured'
_exptl_crystal_description Block
_exptl_crystal_F_000 606
_exptl_crystal_size_max 0.35
_exptl_crystal_size_mid 0.30
_exptl_crystal_size_min 0.25
_refine_diff_density_max 0.470
_refine_diff_density_min -0.360
_refine_diff_density_rms 0.067
_refine_ls_abs_structure_details 'Flack H D (1983), Acta Cryst. A39, 876-881'
_refine_ls_abs_structure_Flack -0.002(9)
_refine_ls_extinction_method none
_refine_ls_goodness_of_fit_ref 1.063
_refine_ls_hydrogen_treatment constr
_refine_ls_matrix_type full
_refine_ls_number_parameters 226
_refine_ls_number_reflns 4050
_refine_ls_number_restraints 1
_refine_ls_restrained_S_all 1.063
_refine_ls_R_factor_all 0.0581
_refine_ls_R_factor_gt 0.0389
_refine_ls_shift/su_max 0.000
_refine_ls_shift/su_mean 0.000
_refine_ls_structure_factor_coef Fsqd
_refine_ls_weighting_details 'calc w=1/[\s^2^(Fo^2^)+(0.0504P)^2^+0.2235P] where P=(Fo^2^+2Fc^2^)/3'
_refine_ls_weighting_scheme calc
_refine_ls_wR_factor_gt 0.0869
_refine_ls_wR_factor_ref 0.0941
_reflns_number_gt 3322
_reflns_number_total 4050
_reflns_threshold_expression >2sigma(I)
_cod_data_source_file ol102693e_si_003.cif
_cod_data_source_block 10127a
_cod_depositor_comments
;
The following automatic conversions were performed:

'_symmetry_cell_setting' value 'Trigonal' changed to 'trigonal'
according to /home/saulius/struct/CIF-dictionaries/cif_core.dic
dictionary named 'cif_core.dic' version 2.4.2 from
2011-04-26.

'_exptl_absorpt_correction_type' value 'Multi-scan'
changed to 'multi-scan' according to
/home/saulius/struct/CIF-dictionaries/cif_core.dic dictionary named
'cif_core.dic' version 2.4.2 from 2011-04-26.

Automatic conversion script
Id: cif_fix_values 1715 2011-07-08 13:25:40Z adriana 
;
_cod_original_sg_symbol_H-M P3(1)
_cod_database_code 1503336

loop_
_symmetry_equiv_pos_as_xyz
'x, y, z'
'-y, x-y, z+1/3'
'-x+y, -x, z+2/3'

loop_
_atom_site_label
_atom_site_type_symbol
_atom_site_fract_x
_atom_site_fract_y
_atom_site_fract_z
_atom_site_U_iso_or_equiv
_atom_site_adp_type
_atom_site_occupancy
_atom_site_symmetry_multiplicity
_atom_site_calc_flag
_atom_site_refinement_flags
Br1 Br 0.68530(5) 0.85468(5) 0.19090(2) 0.04179(13) Uani 1 1 d .
O1 O 0.3756(3) 0.5304(3) 0.28549(18) 0.0463(7) Uani 1 1 d .
O2 O 0.4939(3) 0.4921(3) 0.39063(17) 0.0417(7) Uani 1 1 d .
N1 N 0.5561(4) 0.7455(4) 0.36314(16) 0.0285(7) Uani 1 1 d .
C1 C 0.4667(5) 0.5859(5) 0.3402(2) 0.0340(8) Uani 1 1 d .
C2 C 0.6272(5) 0.5976(5) 0.4422(2) 0.0379(9) Uani 1 1 d .
H2A H 0.7314 0.6115 0.4227 0.046 Uiso 1 1 calc R
H2B H 0.6082 0.5522 0.4957 0.046 Uiso 1 1 calc R
C3 C 0.6291(5) 0.7587(4) 0.44138(19) 0.0296(8) Uani 1 1 d .
H3A H 0.5549 0.7587 0.4827 0.036 Uiso 1 1 calc R
C4 C 0.7930(4) 0.9064(4) 0.44935(18) 0.0252(7) Uani 1 1 d .
C5 C 0.9072(4) 0.9584(5) 0.38975(19) 0.0310(8) Uani 1 1 d .
H5A H 0.8816 0.8982 0.3425 0.037 Uiso 1 1 calc R
C6 C 1.0573(4) 1.0964(5) 0.39814(19) 0.0339(9) Uani 1 1 d .
H6A H 1.1336 1.1311 0.3566 0.041 Uiso 1 1 calc R
C7 C 1.0967(5) 1.1838(5) 0.4665(2) 0.0326(9) Uani 1 1 d .
H7A H 1.1999 1.2789 0.4723 0.039 Uiso 1 1 calc R
C8 C 0.9851(5) 1.1326(5) 0.5268(2) 0.0312(8) Uani 1 1 d .
H8A H 1.0128 1.1913 0.5745 0.037 Uiso 1 1 calc R
C9 C 0.8345(4) 0.9972(4) 0.5180(2) 0.0275(8) Uani 1 1 d .
H9A H 0.7577 0.9650 0.5592 0.033 Uiso 1 1 calc R
C10 C 0.5369(4) 0.8712(4) 0.3312(2) 0.0286(8) Uani 1 1 d .
C11 C 0.5798(4) 0.9283(5) 0.25848(19) 0.0290(8) Uani 1 1 d .
C12 C 0.5408(5) 1.0492(5) 0.2248(2) 0.0372(9) Uani 1 1 d .
H12A H 0.4329 0.9907 0.1994 0.045 Uiso 1 1 calc R
H12B H 0.6218 1.1127 0.1841 0.045 Uiso 1 1 calc R
C13 C 0.5394(5) 1.1671(5) 0.2862(2) 0.0379(9) Uani 1 1 d .
H13A H 0.4656 1.2055 0.2661 0.045 Uiso 1 1 calc R
C14 C 0.4698(5) 1.0830(5) 0.3621(2) 0.0395(9) Uani 1 1 d .
H14A H 0.4256 1.1279 0.3972 0.047 Uiso 1 1 calc R
C15 C 0.4683(4) 0.9466(5) 0.3817(2) 0.0364(9) Uani 1 1 d .
H15A H 0.4212 0.8964 0.4301 0.044 Uiso 1 1 calc R
C16 C 0.7078(5) 1.3180(5) 0.2964(2) 0.0307(8) Uani 1 1 d .
C17 C 0.8333(5) 1.3083(5) 0.3340(2) 0.0399(10) Uani 1 1 d .
H17A H 0.8135 1.2079 0.3555 0.048 Uiso 1 1 calc R
C18 C 0.9860(5) 1.4440(6) 0.3399(2) 0.0483(11) Uani 1 1 d .
H18A H 1.0710 1.4359 0.3648 0.058 Uiso 1 1 calc R
C19 C 1.0159(6) 1.5915(5) 0.3098(3) 0.0483(11) Uani 1 1 d .
H19A H 1.1208 1.6848 0.3138 0.058 Uiso 1 1 calc R
C20 C 0.8911(6) 1.6010(5) 0.2738(2) 0.0444(11) Uani 1 1 d .
H20A H 0.9098 1.7021 0.2538 0.053 Uiso 1 1 calc R
C21 C 0.7406(6) 1.4663(5) 0.2667(2) 0.0402(10) Uani 1 1 d .
H21A H 0.6569 1.4750 0.2408 0.048 Uiso 1 1 calc R

loop_
_atom_site_aniso_label
_atom_site_aniso_U_11
_atom_site_aniso_U_22
_atom_site_aniso_U_33
_atom_site_aniso_U_23
_atom_site_aniso_U_13
_atom_site_aniso_U_12
Br1 0.0457(3) 0.0478(3) 0.03199(16) -0.01002(18) -0.00074(18) 0.0234(2)
O1 0.0324(16) 0.0367(16) 0.0549(17) -0.0157(13) -0.0081(13) 0.0060(13)
O2 0.0413(17) 0.0246(14) 0.0491(16) 0.0016(12) 0.0070(13) 0.0089(13)
N1 0.0253(16) 0.0245(17) 0.0309(15) -0.0047(12) -0.0021(12) 0.0088(14)
C1 0.028(2) 0.029(2) 0.040(2) -0.0018(16) 0.0081(17) 0.0103(17)
C2 0.040(2) 0.034(2) 0.036(2) 0.0071(16) 0.0085(17) 0.0157(19)
C3 0.0287(19) 0.029(2) 0.0226(15) 0.0027(14) 0.0063(14) 0.0085(16)
C4 0.0234(18) 0.0284(18) 0.0248(15) 0.0019(14) 0.0009(13) 0.0138(15)
C5 0.031(2) 0.038(2) 0.0211(15) -0.0015(14) 0.0006(14) 0.0146(18)
C6 0.027(2) 0.045(2) 0.0244(16) 0.0078(16) 0.0060(14) 0.0140(18)
C7 0.0242(19) 0.029(2) 0.038(2) 0.0075(15) -0.0017(16) 0.0086(16)
C8 0.033(2) 0.037(2) 0.0282(17) -0.0062(15) -0.0043(15) 0.0206(17)
C9 0.0256(19) 0.033(2) 0.0246(16) -0.0023(15) -0.0004(14) 0.0155(17)
C10 0.0161(17) 0.0266(19) 0.0364(18) -0.0060(15) -0.0012(14) 0.0057(15)
C11 0.0198(17) 0.032(2) 0.0305(17) -0.0075(14) -0.0043(14) 0.0090(15)
C12 0.034(2) 0.039(2) 0.0366(19) -0.0023(17) -0.0112(16) 0.0173(19)
C13 0.034(2) 0.043(2) 0.045(2) -0.0049(18) -0.0065(17) 0.025(2)
C14 0.028(2) 0.041(2) 0.051(2) -0.0028(18) 0.0059(17) 0.0178(19)
C15 0.0207(19) 0.039(2) 0.042(2) -0.0018(17) 0.0088(15) 0.0091(17)
C16 0.033(2) 0.030(2) 0.0297(17) -0.0007(15) 0.0033(15) 0.0167(17)
C17 0.034(2) 0.029(2) 0.049(2) 0.0074(18) -0.0046(18) 0.0110(19)
C18 0.037(2) 0.046(3) 0.047(2) 0.003(2) -0.0080(18) 0.009(2)
C19 0.048(3) 0.030(2) 0.051(2) -0.0004(19) 0.014(2) 0.007(2)
C20 0.057(3) 0.033(2) 0.047(2) 0.0109(18) 0.021(2) 0.025(2)
C21 0.053(3) 0.045(3) 0.039(2) 0.0079(18) 0.0148(18) 0.037(2)

loop_
_atom_type_symbol
_atom_type_description
_atom_type_scat_dispersion_real
_atom_type_scat_dispersion_imag
_atom_type_scat_source
C C 0.0033 0.0016 'International Tables Vol C Tables 4.2.6.8 and 6.1.1.4'
H H 0.0000 0.0000 'International Tables Vol C Tables 4.2.6.8 and 6.1.1.4'
N N 0.0061 0.0033 'International Tables Vol C Tables 4.2.6.8 and 6.1.1.4'
O O 0.0106 0.0060 'International Tables Vol C Tables 4.2.6.8 and 6.1.1.4'
Br Br -0.2901 2.4595 'International Tables Vol C Tables 4.2.6.8 and 6.1.1.4'

loop_
_geom_angle_atom_site_label_1
_geom_angle_atom_site_label_2
_geom_angle_atom_site_label_3
_geom_angle
C1 O2 C2 108.7(3)
C1 N1 C10 123.7(3)
C1 N1 C3 110.9(3)
C10 N1 C3 122.2(3)
O1 C1 O2 122.7(3)
O1 C1 N1 128.2(4)
O2 C1 N1 109.1(3)
O2 C2 C3 104.8(3)
O2 C2 H2A 110.8
C3 C2 H2A 110.8
O2 C2 H2B 110.8
C3 C2 H2B 110.8
H2A C2 H2B 108.9
N1 C3 C4 112.7(3)
N1 C3 C2 98.8(3)
C4 C3 C2 115.2(3)
N1 C3 H3A 109.9
C4 C3 H3A 109.9
C2 C3 H3A 109.9
C5 C4 C9 118.1(3)
C5 C4 C3 122.0(3)
C9 C4 C3 119.9(3)
C6 C5 C4 121.0(3)
C6 C5 H5A 119.5
C4 C5 H5A 119.5
C7 C6 C5 120.2(3)
C7 C6 H6A 119.9
C5 C6 H6A 119.9
C6 C7 C8 119.6(4)
C6 C7 H7A 120.2
C8 C7 H7A 120.2
C9 C8 C7 120.3(3)
C9 C8 H8A 119.8
C7 C8 H8A 119.8
C8 C9 C4 120.8(3)
C8 C9 H9A 119.6
C4 C9 H9A 119.6
C11 C10 N1 124.3(3)
C11 C10 C15 118.1(4)
N1 C10 C15 117.6(3)
C10 C11 C12 122.0(3)
C10 C11 Br1 122.2(3)
C12 C11 Br1 115.7(3)
C11 C12 C13 113.1(3)
C11 C12 H12A 109.0
C13 C12 H12A 109.0
C11 C12 H12B 109.0
C13 C12 H12B 109.0
H12A C12 H12B 107.8
C14 C13 C16 112.1(3)
C14 C13 C12 111.5(3)
C16 C13 C12 111.9(3)
C14 C13 H13A 107.0
C16 C13 H13A 107.0
C12 C13 H13A 107.0
C15 C14 C13 121.8(4)
C15 C14 H14A 119.1
C13 C14 H14A 119.1
C14 C15 C10 122.3(4)
C14 C15 H15A 118.8
C10 C15 H15A 118.8
C21 C16 C17 118.2(4)
C21 C16 C13 120.7(4)
C17 C16 C13 121.1(3)
C18 C17 C16 120.4(4)
C18 C17 H17A 119.8
C16 C17 H17A 119.8
C17 C18 C19 120.4(4)
C17 C18 H18A 119.8
C19 C18 H18A 119.8
C20 C19 C18 119.0(4)
C20 C19 H19A 120.5
C18 C19 H19A 120.5
C21 C20 C19 120.7(4)
C21 C20 H20A 119.7
C19 C20 H20A 119.7
C20 C21 C16 121.4(4)
C20 C21 H21A 119.3
C16 C21 H21A 119.3

loop_
_geom_bond_atom_site_label_1
_geom_bond_atom_site_label_2
_geom_bond_distance
Br1 C11 1.881(3)
O1 C1 1.205(5)
O2 C1 1.356(5)
O2 C2 1.457(5)
N1 C1 1.375(5)
N1 C10 1.408(5)
N1 C3 1.486(4)
C2 C3 1.523(5)
C2 H2A 0.9900
C2 H2B 0.9900
C3 C4 1.494(5)
C3 H3A 1.0000
C4 C5 1.389(5)
C4 C9 1.394(5)
C5 C6 1.381(5)
C5 H5A 0.9500
C6 C7 1.376(5)
C6 H6A 0.9500
C7 C8 1.383(5)
C7 H7A 0.9500
C8 C9 1.374(5)
C8 H8A 0.9500
C9 H9A 0.9500
C10 C11 1.338(5)
C10 C15 1.468(5)
C11 C12 1.490(5)
C12 C13 1.542(5)
C12 H12A 0.9900
C12 H12B 0.9900
C13 C14 1.496(6)
C13 C16 1.535(6)
C13 H13A 1.0000
C14 C15 1.332(6)
C14 H14A 0.9500
C15 H15A 0.9500
C16 C21 1.380(6)
C16 C17 1.398(6)
C17 C18 1.382(6)
C17 H17A 0.9500
C18 C19 1.384(7)
C18 H18A 0.9500
C19 C20 1.379(7)
C19 H19A 0.9500
C20 C21 1.367(7)
C20 H20A 0.9500
C21 H21A 0.9500

loop_
_geom_torsion_atom_site_label_1
_geom_torsion_atom_site_label_2
_geom_torsion_atom_site_label_3
_geom_torsion_atom_site_label_4
_geom_torsion
C2 O2 C1 O1 171.4(4)
C2 O2 C1 N1 -9.3(4)
C10 N1 C1 O1 9.6(6)
C3 N1 C1 O1 169.6(4)
C10 N1 C1 O2 -169.6(3)
C3 N1 C1 O2 -9.6(4)
C1 O2 C2 C3 23.7(4)
C1 N1 C3 C4 144.9(3)
C10 N1 C3 C4 -54.7(4)
C1 N1 C3 C2 22.7(4)
C10 N1 C3 C2 -176.9(3)
O2 C2 C3 N1 -26.7(3)
O2 C2 C3 C4 -147.0(3)
N1 C3 C4 C5 -41.1(5)
C2 C3 C4 C5 71.2(4)
N1 C3 C4 C9 138.3(3)
C2 C3 C4 C9 -109.3(4)
C9 C4 C5 C6 -0.2(5)
C3 C4 C5 C6 179.3(3)
C4 C5 C6 C7 0.7(6)
C5 C6 C7 C8 0.1(6)
C6 C7 C8 C9 -1.4(6)
C7 C8 C9 C4 1.9(5)
C5 C4 C9 C8 -1.1(5)
C3 C4 C9 C8 179.4(3)
C1 N1 C10 C11 -69.8(5)
C3 N1 C10 C11 132.3(4)
C1 N1 C10 C15 111.5(4)
C3 N1 C10 C15 -46.4(4)
N1 C10 C11 C12 173.4(3)
C15 C10 C11 C12 -8.0(5)
N1 C10 C11 Br1 -4.0(5)
C15 C10 C11 Br1 174.6(2)
C10 C11 C12 C13 32.1(5)
Br1 C11 C12 C13 -150.3(3)
C11 C12 C13 C14 -37.5(5)
C11 C12 C13 C16 89.0(4)
C16 C13 C14 C15 -103.3(4)
C12 C13 C14 C15 23.1(5)
C13 C14 C15 C10 1.1(6)
C11 C10 C15 C14 -10.2(6)
N1 C10 C15 C14 168.6(4)
C14 C13 C16 C21 -127.8(4)
C12 C13 C16 C21 106.1(4)
C14 C13 C16 C17 54.0(5)
C12 C13 C16 C17 -72.1(5)
C21 C16 C17 C18 -0.8(6)
C13 C16 C17 C18 177.4(4)
C16 C17 C18 C19 0.9(7)
C17 C18 C19 C20 0.1(6)
C18 C19 C20 C21 -1.2(6)
C19 C20 C21 C16 1.3(6)
C17 C16 C21 C20 -0.3(6)
C13 C16 C21 C20 -178.5(3)
